data_1514245
loop_
_publ_author_name
'McOwen, Dennis W.'
'Delp, Samuel A.'
'Paillard, Elie'
'Herriot, Cristelle'
'Han, Sang-Don'
'Boyle, Paul D.'
'Sommer, Roger D.'
'Henderson, Wesley A.'

_publ_section_title
;
 Anion Coordination Interactions in Solvates with the Lithium Salts LiDCTA
 and LiTDI
;
_journal_issue 15
_journal_name_full 'The Journal of Physical Chemistry C'
_journal_page_first 7781
_journal_paper_doi 10.1021/jp412601x
_journal_volume 118
_journal_year 2014
_chemical_formula_sum 'C6 H F3 N4'
_chemical_formula_weight 186.11
_chemical_name_systematic
; 
HTDI 
;
_space_group_IT_number 19
_symmetry_cell_setting orthorhombic
_symmetry_space_group_name_Hall 'P 2ac 2ab'
_symmetry_space_group_name_H-M 'P 21 21 21'
_atom_sites_solution_hydrogens geom
_atom_sites_solution_primary direct
_atom_sites_solution_secondary difmap
_audit_creation_method SHELXL-97
_cell_angle_alpha 90.00
_cell_angle_beta 90.00
_cell_angle_gamma 90.00
_cell_formula_units_Z 4
_cell_length_a 6.327(2)
_cell_length_b 7.943(3)
_cell_length_c 14.558(7)
_cell_measurement_reflns_used 9948
_cell_measurement_temperature 110
_cell_measurement_theta_max 36.50
_cell_measurement_theta_min 2.92
_cell_volume 731.6(5)
_computing_cell_refinement SAINT
_computing_data_collection Apex2
_computing_data_reduction SAINT
_computing_molecular_graphics NRCVAX
_computing_publication_material cif2tables.py
_computing_structure_refinement XL
_computing_structure_solution XS
_diffrn_ambient_temperature 110
_diffrn_measured_fraction_theta_full 0.988
_diffrn_measured_fraction_theta_max 0.893
_diffrn_measurement_device_type 'Bruker-Nonius Kappa Axis X8 Apex2'
_diffrn_measurement_method 'omega and phi scans'
_diffrn_radiation_monochromator graphite
_diffrn_radiation_source 'fine-focus sealed tube'
_diffrn_radiation_type MoK\a
_diffrn_radiation_wavelength 0.71073
_diffrn_reflns_av_R_equivalents 0.0269
_diffrn_reflns_av_sigmaI/netI 0.0221
_diffrn_reflns_limit_h_max 11
_diffrn_reflns_limit_h_min -11
_diffrn_reflns_limit_k_max 13
_diffrn_reflns_limit_k_min -12
_diffrn_reflns_limit_l_max 24
_diffrn_reflns_limit_l_min -23
_diffrn_reflns_number 26419
_diffrn_reflns_theta_full 36.18
_diffrn_reflns_theta_max 39.56
_diffrn_reflns_theta_min 2.92
_exptl_absorpt_coefficient_mu 0.165
_exptl_absorpt_correction_T_max 0.9825
_exptl_absorpt_correction_T_min 0.9348
_exptl_absorpt_correction_type multi-scan
_exptl_absorpt_process_details SADABS
_exptl_crystal_colour colourless
_exptl_crystal_density_diffrn 1.690
_exptl_crystal_density_method 'not measured'
_exptl_crystal_description prism
_exptl_crystal_F_000 368
_exptl_crystal_size_max 0.41
_exptl_crystal_size_mid 0.40
_exptl_crystal_size_min 0.11
_refine_diff_density_max 0.417
_refine_diff_density_min -0.216
_refine_diff_density_rms 0.050
_refine_ls_abs_structure_details 'Flack H D (1983), Acta Cryst. A39, 876-881'
_refine_ls_abs_structure_Flack 0.0(3)
_refine_ls_extinction_method none
_refine_ls_goodness_of_fit_ref 1.075
_refine_ls_hydrogen_treatment refall
_refine_ls_matrix_type full
_refine_ls_number_parameters 122
_refine_ls_number_reflns 3834
_refine_ls_number_restraints 0
_refine_ls_restrained_S_all 1.075
_refine_ls_R_factor_all 0.0376
_refine_ls_R_factor_gt 0.0326
_refine_ls_shift/su_max 0.001
_refine_ls_shift/su_mean 0.000
_refine_ls_structure_factor_coef Fsqd
_refine_ls_weighting_details 'calc w=1/[\s^2^(Fo^2^)+(0.0447P)^2^+0.0501P] where P=(Fo^2^+2Fc^2^)/3'
_refine_ls_weighting_scheme calc
_refine_ls_wR_factor_gt 0.0794
_refine_ls_wR_factor_ref 0.0817
_reflns_number_gt 3496
_reflns_number_total 3834
_reflns_threshold_expression >2sigma(I)
_cod_data_source_file jp412601x_si_002.cif
_cod_data_source_block HTDI
_cod_depositor_comments
;Adding full bibliography for
 ./tmp-cod-update-bibliographies-10461/cifs/1514245.cif.
;
_cod_database_code 1514245

loop_
_symmetry_equiv_pos_as_xyz
'x, y, z'
'x+1/2, -y+1/2, -z'
'-x, y+1/2, -z+1/2'
'-x+1/2, -y, z+1/2'

loop_
_atom_site_label
_atom_site_type_symbol
_atom_site_fract_x
_atom_site_fract_y
_atom_site_fract_z
_atom_site_U_iso_or_equiv
_atom_site_adp_type
_atom_site_occupancy
_atom_site_symmetry_multiplicity
_atom_site_calc_flag
C1 C 0.89602(13) 0.67251(11) 0.59262(5) 0.01859(13) Uani 1 1 d
N1 N 1.05780(12) 0.71964(11) 0.56776(6) 0.02558(15) Uani 1 1 d
C2 C 0.62176(12) 0.38369(10) 0.50403(5) 0.01739(13) Uani 1 1 d
N2 N 0.65816(12) 0.30354(10) 0.44049(5) 0.02334(15) Uani 1 1 d
C3 C 0.69845(11) 0.60801(9) 0.62418(5) 0.01482(12) Uani 1 1 d
C4 C 0.58194(11) 0.48075(9) 0.58416(5) 0.01425(11) Uani 1 1 d
N3 N 0.60096(10) 0.66360(8) 0.70262(4) 0.01558(11) Uani 1 1 d
C5 C 0.43007(11) 0.56971(9) 0.70836(5) 0.01407(11) Uani 1 1 d
N4 N 0.41061(10) 0.45746(8) 0.63946(4) 0.01413(11) Uani 1 1 d
H4 H 0.313(2) 0.3786(18) 0.6337(10) 0.028(3) Uiso 1 1 d
C6 C 0.26757(11) 0.58785(10) 0.78246(5) 0.01629(13) Uani 1 1 d
F1 F 0.10393(8) 0.48648(7) 0.76712(4) 0.02185(11) Uani 1 1 d
F2 F 0.19570(9) 0.74583(6) 0.78603(4) 0.02290(11) Uani 1 1 d
F3 F 0.34645(9) 0.55220(8) 0.86508(4) 0.02521(12) Uani 1 1 d

loop_
_atom_site_aniso_label
_atom_site_aniso_U_11
_atom_site_aniso_U_22
_atom_site_aniso_U_33
_atom_site_aniso_U_23
_atom_site_aniso_U_13
_atom_site_aniso_U_12
C1 0.0198(3) 0.0197(3) 0.0162(3) 0.0019(3) 0.0006(2) 0.0000(3)
N1 0.0221(3) 0.0308(4) 0.0238(3) 0.0059(3) 0.0022(3) -0.0025(3)
C2 0.0191(3) 0.0174(3) 0.0157(3) -0.0005(2) -0.0009(2) 0.0032(2)
N2 0.0255(3) 0.0249(3) 0.0197(3) -0.0044(3) 0.0012(3) 0.0061(3)
C3 0.0158(2) 0.0152(3) 0.0135(3) 0.0007(2) 0.0007(2) -0.0005(2)
C4 0.0165(2) 0.0145(3) 0.0117(3) -0.0009(2) 0.0002(2) 0.0018(2)
N3 0.0167(2) 0.0159(3) 0.0141(2) -0.0019(2) 0.0013(2) -0.0018(2)
C5 0.0156(2) 0.0137(3) 0.0129(3) -0.0026(2) 0.0003(2) -0.0004(2)
N4 0.0151(2) 0.0137(2) 0.0136(2) -0.0028(2) -0.00059(19) -0.0006(2)
C6 0.0164(3) 0.0170(3) 0.0155(3) -0.0029(2) 0.0014(2) -0.0012(2)
F1 0.01827(19) 0.0223(2) 0.0250(2) -0.00510(19) 0.00421(17) -0.00675(18)
F2 0.0235(2) 0.0172(2) 0.0280(3) -0.00658(19) 0.00498(19) 0.00234(18)
F3 0.0265(2) 0.0362(3) 0.0130(2) -0.0010(2) 0.00054(18) 0.0017(2)

loop_
_atom_type_symbol
_atom_type_description
_atom_type_scat_dispersion_real
_atom_type_scat_dispersion_imag
_atom_type_scat_source
C C 0.0033 0.0016 'International Tables Vol C Tables 4.2.6.8 and 6.1.1.4'
H H 0.0000 0.0000 'International Tables Vol C Tables 4.2.6.8 and 6.1.1.4'
F F 0.0171 0.0103 'International Tables Vol C Tables 4.2.6.8 and 6.1.1.4'
N N 0.0061 0.0033 'International Tables Vol C Tables 4.2.6.8 and 6.1.1.4'

loop_
_geom_angle_atom_site_label_1
_geom_angle_atom_site_label_2
_geom_angle_atom_site_label_3
_geom_angle
N1 C1 C3 177.88(9)
N2 C2 C4 178.26(9)
N3 C3 C4 110.32(7)
N3 C3 C1 123.14(7)
C4 C3 C1 126.51(7)
N4 C4 C3 105.96(7)
N4 C4 C2 123.53(7)
C3 C4 C2 130.49(7)
C5 N3 C3 103.89(6)
N3 C5 N4 113.75(6)
N3 C5 C6 123.73(7)
N4 C5 C6 122.50(7)
C5 N4 C4 106.09(6)
C5 N4 H4 127.2(9)
C4 N4 H4 126.5(9)
F1 C6 F3 108.32(7)
F1 C6 F2 108.07(7)
F3 C6 F2 106.98(6)
F1 C6 C5 110.80(6)
F3 C6 C5 111.88(7)
F2 C6 C5 110.63(6)

loop_
_geom_bond_atom_site_label_1
_geom_bond_atom_site_label_2
_geom_bond_distance
C1 N1 1.1484(11)
C1 C3 1.4269(11)
C2 N2 1.1462(11)
C2 C4 1.4209(11)
C3 N3 1.3709(10)
C3 C4 1.3801(11)
C4 N4 1.3628(10)
N3 C5 1.3161(10)
C5 N4 1.3477(10)
C5 C6 1.4972(11)
N4 H4 0.882(14)
C6 F1 1.3305(9)
C6 F3 1.3327(10)
C6 F2 1.3357(10)

loop_
_geom_hbond_atom_site_label_D
_geom_hbond_atom_site_label_H
_geom_hbond_atom_site_label_A
_geom_hbond_distance_DH
_geom_hbond_distance_HA
_geom_hbond_distance_DA
_geom_hbond_angle_DHA
_geom_hbond_site_symmetry_A
N4 H4 N2 0.882(14) 2.055(14) 2.8642(12) 152.1(13) 2_456

loop_
_geom_torsion_atom_site_label_1
_geom_torsion_atom_site_label_2
_geom_torsion_atom_site_label_3
_geom_torsion_atom_site_label_4
_geom_torsion
N1 C1 C3 N3 113(2)
N1 C1 C3 C4 -65(3)
N3 C3 C4 N4 -0.34(8)
C1 C3 C4 N4 177.69(7)
N3 C3 C4 C2 -178.66(8)
C1 C3 C4 C2 -0.63(13)
N2 C2 C4 N4 -111(3)
N2 C2 C4 C3 67(3)
C4 C3 N3 C5 0.13(8)
C1 C3 N3 C5 -177.98(7)
C3 N3 C5 N4 0.14(9)
C3 N3 C5 C6 -178.09(7)
N3 C5 N4 C4 -0.35(9)
C6 C5 N4 C4 177.90(7)
C3 C4 N4 C5 0.40(8)
C2 C4 N4 C5 178.87(7)
N3 C5 C6 F1 174.90(7)
N4 C5 C6 F1 -3.18(10)
N3 C5 C6 F3 -64.12(10)
N4 C5 C6 F3 117.81(8)
N3 C5 C6 F2 55.05(10)
N4 C5 C6 F2 -123.02(8)
